data_7023660
loop_
_publ_author_name
'Owczarek, Magdalena'
'Jakubas, Ryszard'
'Pietraszko, Adam'
'Medycki, Wojciech'
'Baran, Jan'

_publ_section_title
;
 Investigation of structure-properties relationship in a novel family of
 halogenoantimonates(iii) and halogenobismuthates(iii) with morpholinium
 cation: [NH2(C2H4)2O]MX4. Crystal structure, phase transitions and
 dynamics of molecules.
;
_journal_issue 42
_journal_name_full 'Dalton transactions (Cambridge, England : 2003)'
_journal_page_first 15069
_journal_page_last 15079
_journal_paper_doi 10.1039/c3dt51726h
_journal_volume 42
_journal_year 2013
_chemical_formula_sum 'C4 H10 Cl4 N O Sb'
_chemical_formula_weight 351.68
_chemical_name_systematic
; 
 ? 
;
_space_group_IT_number 61
_symmetry_cell_setting orthorhombic
_symmetry_space_group_name_Hall '-P 2ac 2ab'
_symmetry_space_group_name_H-M 'P b c a'
_atom_sites_solution_hydrogens geom
_atom_sites_solution_primary direct
_atom_sites_solution_secondary difmap
_audit_creation_method SHELXL-97
_cell_angle_alpha 90.00
_cell_angle_beta 90.00
_cell_angle_gamma 90.00
_cell_formula_units_Z 8
_cell_length_a 11.776(4)
_cell_length_b 8.293(3)
_cell_length_c 22.415(6)
_cell_measurement_reflns_used 24518
_cell_measurement_temperature 100(2)
_cell_measurement_theta_max 36.8750
_cell_measurement_theta_min 2.7250
_cell_volume 2189.0(12)
_computing_cell_refinement 'CRYSALIS V171.33.32'
_computing_data_collection 'CRYSALIS V171.33.32'
_computing_data_reduction 'CRYSALIS V171.33.32'
_computing_structure_refinement 'SHELXL-97 (Sheldrick, 1997)'
_computing_structure_solution 'SHELXS-97 (Sheldrick, 1990)'
_diffrn_ambient_temperature 100(2)
_diffrn_detector_area_resol_mean 8.3359
_diffrn_measured_fraction_theta_full 0.999
_diffrn_measured_fraction_theta_max 0.944
_diffrn_measurement_device_type 'Xcalibur, Sapphire2, large Be window'
_diffrn_measurement_method '\w scans'
_diffrn_radiation_monochromator graphite
_diffrn_radiation_source 'fine-focus sealed tube'
_diffrn_radiation_type MoK\a
_diffrn_radiation_wavelength 0.71073
_diffrn_reflns_av_R_equivalents 0.0231
_diffrn_reflns_av_sigmaI/netI 0.0279
_diffrn_reflns_limit_h_max 19
_diffrn_reflns_limit_h_min -19
_diffrn_reflns_limit_k_max 12
_diffrn_reflns_limit_k_min -13
_diffrn_reflns_limit_l_max 37
_diffrn_reflns_limit_l_min -34
_diffrn_reflns_number 38238
_diffrn_reflns_theta_full 25.00
_diffrn_reflns_theta_max 36.94
_diffrn_reflns_theta_min 3.14
_exptl_absorpt_coefficient_mu 3.449
_exptl_absorpt_correction_T_max 0.723
_exptl_absorpt_correction_T_min 0.355
_exptl_absorpt_correction_type numerical
_exptl_absorpt_process_details 'CRYSALIS V171.33.32'
_exptl_crystal_colour colorless
_exptl_crystal_density_diffrn 2.134
_exptl_crystal_density_method 'not measured'
_exptl_crystal_description block
_exptl_crystal_F_000 1344
_exptl_crystal_size_max 0.58
_exptl_crystal_size_mid 0.15
_exptl_crystal_size_min 0.13
_refine_diff_density_max 1.348
_refine_diff_density_min -0.380
_refine_diff_density_rms 0.108
_refine_ls_extinction_method none
_refine_ls_goodness_of_fit_ref 1.067
_refine_ls_hydrogen_treatment mixed
_refine_ls_matrix_type full
_refine_ls_number_parameters 140
_refine_ls_number_reflns 5228
_refine_ls_number_restraints 0
_refine_ls_restrained_S_all 1.067
_refine_ls_R_factor_all 0.0240
_refine_ls_R_factor_gt 0.0175
_refine_ls_shift/su_max 0.004
_refine_ls_shift/su_mean 0.000
_refine_ls_structure_factor_coef Fsqd
_refine_ls_weighting_details 'calc w=1/[\s^2^(Fo^2^)+(0.0210P)^2^+0.2312P] where P=(Fo^2^+2Fc^2^)/3'
_refine_ls_weighting_scheme calc
_refine_ls_wR_factor_gt 0.0372
_refine_ls_wR_factor_ref 0.0385
_reflns_number_gt 4507
_reflns_number_total 5228
_reflns_threshold_expression >2sigma(I)
_cod_data_source_file c3dt51726h.txt
_cod_data_source_block sbcl4_abs
_cod_depositor_comments
;
The following automatic conversions were performed:

'_exptl_absorpt_correction_type' value 'NUMERICAL' changed to
'numerical' according to
/home/saulius/struct/CIF-dictionaries/cif_core.dic dictionary named
'cif_core.dic' version 2.4.2 from 2011-04-26.

Automatic conversion script
Id: cif_fix_values 1891 2012-01-12 08:04:46Z andrius 
;
_cod_database_code 7023660

loop_
_symmetry_equiv_pos_as_xyz
'x, y, z'
'-x+1/2, -y, z+1/2'
'-x, y+1/2, -z+1/2'
'x+1/2, -y+1/2, -z'
'-x, -y, -z'
'x-1/2, y, -z-1/2'
'x, -y-1/2, z-1/2'
'-x-1/2, y-1/2, z'

loop_
_atom_site_label
_atom_site_type_symbol
_atom_site_fract_x
_atom_site_fract_y
_atom_site_fract_z
_atom_site_U_iso_or_equiv
_atom_site_adp_type
_atom_site_occupancy
_atom_site_symmetry_multiplicity
_atom_site_calc_flag
Sb1 Sb 0.673960(5) 0.469337(8) 0.631077(3) 0.01116(2) Uani 1 1 d
Cl2 Cl 0.67091(2) 0.23744(3) 0.701602(11) 0.01961(5) Uani 1 1 d
Cl3 Cl 0.65571(2) 0.75300(3) 0.560295(10) 0.01566(4) Uani 1 1 d
Cl1 Cl 0.52406(2) 0.58468(3) 0.689996(11) 0.01898(5) Uani 1 1 d
Cl4 Cl 0.54223(2) 0.34443(3) 0.565145(11) 0.01783(5) Uani 1 1 d
O1 O 0.24837(7) 0.61683(10) 0.61689(3) 0.01840(15) Uani 1 1 d
N4 N 0.08803(7) 0.36307(11) 0.60527(4) 0.01373(15) Uani 1 1 d
C5 C 0.08523(10) 0.47536(13) 0.65758(5) 0.01781(19) Uani 1 1 d
C2 C 0.25499(9) 0.50588(14) 0.56787(5) 0.01699(18) Uani 1 1 d
C3 C 0.13830(9) 0.44479(14) 0.55191(5) 0.01604(18) Uani 1 1 d
C6 C 0.20391(12) 0.53772(15) 0.66887(5) 0.0222(2) Uani 1 1 d
HN41 H 0.0178(13) 0.3311(18) 0.5964(6) 0.022(4) Uiso 1 1 d
HN42 H 0.1318(15) 0.278(2) 0.6153(7) 0.028(4) Uiso 1 1 d
H2A H 0.3064(11) 0.4152(19) 0.5776(6) 0.013(3) Uiso 1 1 d
H2B H 0.2885(13) 0.5650(18) 0.5356(7) 0.019(4) Uiso 1 1 d
H3A H 0.1442(14) 0.368(2) 0.5211(7) 0.023(4) Uiso 1 1 d
H3B H 0.0886(14) 0.531(2) 0.5409(7) 0.029(4) Uiso 1 1 d
H5A H 0.0334(13) 0.5597(18) 0.6473(6) 0.015(3) Uiso 1 1 d
H5B H 0.0550(14) 0.419(2) 0.6904(7) 0.029(4) Uiso 1 1 d
H6A H 0.2547(15) 0.4499(18) 0.6801(7) 0.020(4) Uiso 1 1 d
H6B H 0.2020(14) 0.614(2) 0.6998(8) 0.033(4) Uiso 1 1 d

loop_
_atom_site_aniso_label
_atom_site_aniso_U_11
_atom_site_aniso_U_22
_atom_site_aniso_U_33
_atom_site_aniso_U_23
_atom_site_aniso_U_13
_atom_site_aniso_U_12
Sb1 0.01106(3) 0.01099(4) 0.01143(3) -0.00030(2) -0.00019(2) 0.00094(2)
Cl2 0.02470(12) 0.01824(12) 0.01591(10) 0.00485(8) 0.00368(8) 0.00640(9)
Cl3 0.01413(9) 0.01862(11) 0.01424(9) 0.00185(8) 0.00068(7) 0.00020(8)
Cl1 0.02095(11) 0.02039(12) 0.01561(10) 0.00226(8) 0.00475(8) 0.00838(9)
Cl4 0.01401(9) 0.02125(12) 0.01824(10) -0.00335(9) -0.00224(8) -0.00203(8)
O1 0.0222(4) 0.0170(4) 0.0161(3) 0.0007(3) -0.0008(3) -0.0083(3)
N4 0.0118(3) 0.0132(4) 0.0161(4) 0.0003(3) -0.0004(3) -0.0008(3)
C5 0.0221(5) 0.0148(5) 0.0165(4) -0.0021(4) 0.0060(4) -0.0022(4)
C2 0.0152(4) 0.0168(5) 0.0190(4) 0.0009(4) 0.0032(4) -0.0024(4)
C3 0.0186(4) 0.0167(5) 0.0128(4) 0.0005(3) -0.0008(3) -0.0028(4)
C6 0.0313(6) 0.0222(6) 0.0132(4) 0.0008(4) -0.0022(4) -0.0116(5)

loop_
_atom_type_symbol
_atom_type_description
_atom_type_scat_dispersion_real
_atom_type_scat_dispersion_imag
_atom_type_scat_source
C C 0.0033 0.0016 'International Tables Vol C Tables 4.2.6.8 and 6.1.1.4'
H H 0.0000 0.0000 'International Tables Vol C Tables 4.2.6.8 and 6.1.1.4'
N N 0.0061 0.0033 'International Tables Vol C Tables 4.2.6.8 and 6.1.1.4'
O O 0.0106 0.0060 'International Tables Vol C Tables 4.2.6.8 and 6.1.1.4'
Cl Cl 0.1484 0.1585 'International Tables Vol C Tables 4.2.6.8 and 6.1.1.4'
Sb Sb -0.5866 1.5461 'International Tables Vol C Tables 4.2.6.8 and 6.1.1.4'

loop_
_geom_angle_atom_site_label_1
_geom_angle_atom_site_label_2
_geom_angle_atom_site_label_3
_geom_angle
_geom_angle_site_symmetry_1
_geom_angle_site_symmetry_3
Cl4 Sb1 Cl1 92.05(2) . .
Cl4 Sb1 Cl2 92.79(2) . .
Cl1 Sb1 Cl2 87.016(19) . .
Cl4 Sb1 Cl3 87.96(2) . .
Cl1 Sb1 Cl3 85.519(18) . .
Cl2 Sb1 Cl3 172.519(8) . .
Cl4 Sb1 Cl3 81.56(2) . 8_755
Cl1 Sb1 Cl3 168.328(9) . 8_755
Cl2 Sb1 Cl3 83.58(2) . 8_755
Cl3 Sb1 Cl3 103.892(19) . 8_755
Cl4 Sb1 Cl2 163.029(9) . 8_765
Cl1 Sb1 Cl2 82.79(2) . 8_765
Cl2 Sb1 Cl2 103.03(2) . 8_765
Cl3 Sb1 Cl2 75.56(2) . 8_765
Cl3 Sb1 Cl2 106.03(2) 8_755 8_765
C2 O1 C6 110.37(9) . .
C3 N4 C5 110.66(9) . .
C3 N4 HN41 108.9(10) . .
C5 N4 HN41 109.9(10) . .
C3 N4 HN42 109.1(10) . .
C5 N4 HN42 107.7(10) . .
HN41 N4 HN42 110.6(14) . .
N4 C5 C6 108.87(9) . .
N4 C5 H5A 106.3(9) . .
C6 C5 H5A 112.4(9) . .
N4 C5 H5B 108.2(10) . .
C6 C5 H5B 112.9(10) . .
H5A C5 H5B 108.0(13) . .
O1 C2 C3 110.33(9) . .
O1 C2 H2A 110.6(9) . .
C3 C2 H2A 110.7(8) . .
O1 C2 H2B 105.8(9) . .
C3 C2 H2B 111.6(9) . .
H2A C2 H2B 107.6(12) . .
N4 C3 C2 108.85(8) . .
N4 C3 H3A 108.0(10) . .
C2 C3 H3A 109.5(10) . .
N4 C3 H3B 107.6(10) . .
C2 C3 H3B 111.6(10) . .
H3A C3 H3B 111.3(13) . .
O1 C6 C5 110.95(9) . .
O1 C6 H6A 109.1(9) . .
C5 C6 H6A 110.8(10) . .
O1 C6 H6B 107.4(11) . .
C5 C6 H6B 109.4(10) . .
H6A C6 H6B 109.1(14) . .

loop_
_geom_bond_atom_site_label_1
_geom_bond_atom_site_label_2
_geom_bond_distance
_geom_bond_site_symmetry_2
Sb1 Cl4 2.3798(5) .
Sb1 Cl1 2.4031(6) .
Sb1 Cl2 2.4897(7) .
Sb1 Cl3 2.8456(8) .
Sb1 Cl3 3.1240(7) 8_755
Sb1 Cl2 3.2832(7) 8_765
O1 C2 1.4354(14) .
O1 C6 1.4360(14) .
N4 C3 1.4967(14) .
N4 C5 1.4978(14) .
N4 HN41 0.891(15) .
N4 HN42 0.904(18) .
C5 C6 1.5115(17) .
C5 H5A 0.956(15) .
C5 H5B 0.940(16) .
C2 C3 1.5076(16) .
C2 H2A 0.989(15) .
C2 H2B 0.959(16) .
C3 H3A 0.944(16) .
C3 H3B 0.957(17) .
C6 H6A 0.976(16) .
C6 H6B 0.940(18) .

loop_
_geom_hbond_atom_site_label_D
_geom_hbond_atom_site_label_H
_geom_hbond_atom_site_label_A
_geom_hbond_distance_DH
_geom_hbond_distance_HA
_geom_hbond_distance_DA
_geom_hbond_angle_DHA
_geom_hbond_site_symmetry_A
N4 HN41 Cl3 0.891(15) 2.291(15) 3.1761(13) 172.2(13) 8_655
N4 HN42 O1 0.904(18) 1.942(18) 2.8195(14) 163.0(15) 8_655
